data_9000052
loop_
_publ_author_name
'Graham, A. R.'
'Kaiman, S.'

_publ_section_title
;
 Aurostibite, AuSb2; A new mineral in the pyrite group
;
_journal_name_full 'American Mineralogist'
_journal_page_first 461
_journal_page_last 469
_journal_volume 37
_journal_year 1952
_chemical_compound_source 'Giant Yellowknife mine, Northwest Territories, Canada'
_chemical_formula_sum 'Au Sb2'
_chemical_name_mineral Aurostibite
_space_group_IT_number 205
_symmetry_space_group_name_Hall '-P 2ac 2ab 3'
_symmetry_space_group_name_H-M 'P a -3'
_cell_angle_alpha 90
_cell_angle_beta 90
_cell_angle_gamma 90
_cell_length_a 6.649
_cell_length_b 6.649
_cell_length_c 6.649
_cell_formula_units_Z 4
_cell_volume 293.947
_database_code_amcsd 0000055
_exptl_crystal_density_diffrn 9.953
_cod_original_sg_symbol_H-M 'P a 3'
_cod_database_code 9000052

loop_
_space_group_symop_operation_xyz
x,y,z
1/2+z,x,1/2-y
z,1/2-x,1/2+y
1/2-z,1/2+x,y
-z,-x,-y
1/2+y,1/2-z,-x
1/2-y,-z,1/2+x
-y,1/2+z,1/2-x
y,z,x
x,1/2-y,1/2+z
1/2-x,1/2+y,z
1/2+x,y,1/2-z
-x,-y,-z
1/2-z,-x,1/2+y
-z,1/2+x,1/2-y
1/2+z,1/2-x,-y
z,x,y
1/2-y,1/2+z,x
1/2+y,z,1/2-x
y,1/2-z,1/2+x
-y,-z,-x
-x,1/2+y,1/2-z
1/2+x,1/2-y,-z
1/2-x,-y,1/2+z

loop_
_atom_site_label
_atom_site_fract_x
_atom_site_fract_y
_atom_site_fract_z
Au 0.00000 0.00000 0.00000
Sb 0.38600 0.38600 0.38600

loop_
_cod_related_entry_id
_cod_related_entry_database
_cod_related_entry_code
1 AMCSD 0000055
